data_4103552
loop_
_publ_author_name
'Thomas R\"unzi'
'Damien Guironnet'
'Inigo G\"ottker-Schnetmann'
'Stefan Mecking'

_publ_contact_author_address
;Chair of Chemical Materials Science
Department of Chemistry
University of Konstanz
78464 Konstanz
Germany
;
_publ_contact_author_email stefan.mecking@uni-konstanz.de
_publ_contact_author_fax '+49 7531 885151'
_publ_contact_author_name 'Stefan Mecking'
_publ_contact_author_phone '+49 7531 885152'
_publ_section_title
;
 Reactivity of Methacrylates in Insertion Polymerization
;
_journal_name_full 'Journal of the American Chemical Society'
_journal_page_first 16623
_journal_page_last 16630
_journal_paper_doi 10.1021/ja107538r
_journal_volume 132
_journal_year 2010
_chemical_formula_moiety 'C54 H66 Cl2 Na2 O14 P2 Pd2 S2'
_chemical_formula_sum 'C54 H66 Cl2 Na2 O14 P2 Pd2 S2'
_chemical_formula_weight 1394.80
_chemical_name_systematic
; 
 ? 
;
_space_group_IT_number 14
_symmetry_cell_setting monoclinic
_symmetry_Int_Tables_number 14
_symmetry_space_group_name_Hall '-P 2ybc'
_symmetry_space_group_name_H-M 'P 1 21/c 1'
_atom_sites_solution_hydrogens geom
_atom_sites_solution_primary direct
_atom_sites_solution_secondary difmap
_audit_creation_method SHELXL-97
_cell_angle_alpha 90.00
_cell_angle_beta 98.201(4)
_cell_angle_gamma 90.00
_cell_formula_units_Z 2
_cell_length_a 14.6257(8)
_cell_length_b 11.8318(4)
_cell_length_c 17.3191(9)
_cell_measurement_reflns_used 34777
_cell_measurement_temperature 100(2)
_cell_measurement_theta_max 28.28
_cell_measurement_theta_min 2.09
_cell_volume 2966.4(2)
_computing_cell_refinement 'STOE X-AREA'
_computing_data_collection 'STOE X-AREA'
_computing_data_reduction 'STOE X-RED'
_computing_structure_refinement 'SHELXL-97 (Sheldrick, 1997)'
_computing_structure_solution 'SHELXS-97 (Sheldrick, 1990)'
_diffrn_ambient_temperature 100(2)
_diffrn_detector_area_resol_mean 6.67
_diffrn_measured_fraction_theta_full 0.992
_diffrn_measured_fraction_theta_max 0.992
_diffrn_measurement_device_type 'STOE IPDS 2T'
_diffrn_measurement_method 'rotation method'
_diffrn_radiation_monochromator graphite
_diffrn_radiation_source 'fine-focus sealed tube'
_diffrn_radiation_type MoK\a
_diffrn_radiation_wavelength 0.71073
_diffrn_reflns_av_R_equivalents 0.0818
_diffrn_reflns_av_sigmaI/netI 0.0505
_diffrn_reflns_limit_h_max 19
_diffrn_reflns_limit_h_min -19
_diffrn_reflns_limit_k_max 15
_diffrn_reflns_limit_k_min -15
_diffrn_reflns_limit_l_max 22
_diffrn_reflns_limit_l_min -22
_diffrn_reflns_number 48487
_diffrn_reflns_theta_full 28.03
_diffrn_reflns_theta_max 28.03
_diffrn_reflns_theta_min 2.09
_exptl_absorpt_coefficient_mu 0.897
_exptl_absorpt_correction_T_max 0.9124
_exptl_absorpt_correction_T_min 0.7970
_exptl_absorpt_correction_type integration
_exptl_absorpt_process_details 'STOE X-RED32'
_exptl_crystal_colour colourless
_exptl_crystal_density_diffrn 1.562
_exptl_crystal_density_method 'not measured'
_exptl_crystal_description platelet
_exptl_crystal_F_000 1424
_exptl_crystal_size_max 0.350
_exptl_crystal_size_mid 0.273
_exptl_crystal_size_min 0.170
_refine_diff_density_max 0.642
_refine_diff_density_min -1.050
_refine_diff_density_rms 0.097
_refine_ls_extinction_method none
_refine_ls_goodness_of_fit_ref 1.095
_refine_ls_hydrogen_treatment constr
_refine_ls_matrix_type full
_refine_ls_number_parameters 358
_refine_ls_number_reflns 7127
_refine_ls_number_restraints 0
_refine_ls_restrained_S_all 1.095
_refine_ls_R_factor_all 0.0622
_refine_ls_R_factor_gt 0.0396
_refine_ls_shift/su_max 0.001
_refine_ls_shift/su_mean 0.000
_refine_ls_structure_factor_coef Fsqd
_refine_ls_weighting_details 'calc w=1/[\s^2^(Fo^2^)+(0.0322P)^2^+0.0000P] where P=(Fo^2^+2Fc^2^)/3'
_refine_ls_weighting_scheme calc
_refine_ls_wR_factor_gt 0.0696
_refine_ls_wR_factor_ref 0.0737
_reflns_number_gt 5539
_reflns_number_total 7127
_reflns_threshold_expression >2sigma(I)
_cod_data_source_file ja107538r_si_001.cif
_cod_data_source_block publication_text
_cod_original_sg_symbol_H-M 'P 21/c'
_cod_database_code 4103552

loop_
_symmetry_equiv_pos_as_xyz
'x, y, z'
'-x, y+1/2, -z+1/2'
'-x, -y, -z'
'x, -y-1/2, z-1/2'

loop_
_atom_site_label
_atom_site_type_symbol
_atom_site_fract_x
_atom_site_fract_y
_atom_site_fract_z
_atom_site_U_iso_or_equiv
_atom_site_adp_type
_atom_site_occupancy
_atom_site_symmetry_multiplicity
_atom_site_calc_flag
_atom_site_refinement_flags
Pd1 Pd 0.196734(14) 0.062264(18) -0.125206(14) 0.01064(6) Uani 1 1 d .
P1 P 0.15910(5) 0.23788(6) -0.09759(4) 0.01068(14) Uani 1 1 d .
S1 S 0.37518(5) 0.15867(6) -0.02584(4) 0.01304(14) Uani 1 1 d .
Cl1 Cl 0.22485(5) -0.13225(6) -0.14789(5) 0.01952(16) Uani 1 1 d .
Na1 Na 0.38134(8) -0.13261(9) -0.04005(7) 0.0159(2) Uani 1 1 d .
C13 C -0.0239(2) 0.2995(2) -0.15220(18) 0.0147(6) Uani 1 1 d .
H13A H 0.0005 0.3369 -0.1934 0.018 Uiso 1 1 calc R
O1 O 0.31787(13) 0.05409(17) -0.03504(12) 0.0157(4) Uani 1 1 d .
O4 O 0.06115(13) 0.14227(17) 0.02200(13) 0.0170(4) Uani 1 1 d .
O3 O 0.46019(14) 0.13555(18) 0.02527(13) 0.0195(5) Uani 1 1 d .
O5 O 0.11349(14) 0.48631(17) -0.10181(13) 0.0176(4) Uani 1 1 d .
O2 O 0.38572(14) 0.21063(17) -0.09949(13) 0.0179(4) Uani 1 1 d .
O6 O 0.38424(15) -0.1848(2) 0.09080(14) 0.0254(5) Uani 1 1 d .
O7 O 0.41028(15) -0.31439(18) -0.09578(13) 0.0200(5) Uani 1 1 d .
C4 C 0.3569(2) 0.3012(2) 0.09384(18) 0.0167(6) Uani 1 1 d .
H4A H 0.4192 0.2807 0.1116 0.020 Uiso 1 1 calc R
C7 C 0.1750(2) 0.3596(2) 0.04267(18) 0.0156(6) Uani 1 1 d .
H7A H 0.1121 0.3785 0.0262 0.019 Uiso 1 1 calc R
C2 C 0.21999(19) 0.2877(2) -0.00326(17) 0.0123(5) Uani 1 1 d .
C12 C -0.1195(2) 0.2952(2) -0.15308(19) 0.0171(6) Uani 1 1 d .
H12A H -0.1599 0.3298 -0.1942 0.021 Uiso 1 1 calc R
C15 C 0.18402(18) 0.3458(2) -0.16721(17) 0.0121(5) Uani 1 1 d .
C8 C 0.03628(18) 0.2503(2) -0.09229(17) 0.0122(5) Uani 1 1 d .
C3 C 0.31169(19) 0.2562(2) 0.02439(17) 0.0125(5) Uani 1 1 d .
C16 C 0.16038(19) 0.4602(2) -0.16191(17) 0.0136(6) Uani 1 1 d .
C5 C 0.3113(2) 0.3760(2) 0.13727(18) 0.0185(6) Uani 1 1 d .
H5A H 0.3426 0.4075 0.1842 0.022 Uiso 1 1 calc R
C1 C 0.08970(19) 0.0667(3) -0.21334(17) 0.0164(6) Uani 1 1 d .
H1A H 0.0995 0.1277 -0.2495 0.020 Uiso 1 1 calc R
H1B H 0.0321 0.0801 -0.1920 0.020 Uiso 1 1 calc R
H1C H 0.0857 -0.0057 -0.2412 0.020 Uiso 1 1 calc R
C18 C 0.2323(2) 0.5037(3) -0.27430(19) 0.0196(6) Uani 1 1 d .
H18A H 0.2489 0.5573 -0.3107 0.024 Uiso 1 1 calc R
C17 C 0.1836(2) 0.5388(2) -0.21539(19) 0.0170(6) Uani 1 1 d .
H17A H 0.1664 0.6158 -0.2117 0.020 Uiso 1 1 calc R
C10 C -0.09666(19) 0.1883(2) -0.03314(18) 0.0162(6) Uani 1 1 d .
H10A H -0.1216 0.1503 0.0075 0.019 Uiso 1 1 calc R
C9 C -0.00112(19) 0.1929(2) -0.03326(17) 0.0135(5) Uani 1 1 d .
C11 C -0.1544(2) 0.2401(3) -0.09338(19) 0.0179(6) Uani 1 1 d .
H11A H -0.2194 0.2376 -0.0935 0.022 Uiso 1 1 calc R
C19 C 0.2571(2) 0.3908(3) -0.28058(19) 0.0174(6) Uani 1 1 d .
H19A H 0.2899 0.3676 -0.3214 0.021 Uiso 1 1 calc R
C23 C 0.4720(2) -0.0570(3) 0.1772(2) 0.0294(7) Uani 1 1 d .
H23C H 0.5392 -0.0644 0.1901 0.035 Uiso 1 1 calc R
H23B H 0.4464 -0.0289 0.2229 0.035 Uiso 1 1 calc R
H23A H 0.4574 -0.0038 0.1339 0.035 Uiso 1 1 calc R
C20 C 0.2339(2) 0.3121(2) -0.22704(18) 0.0149(6) Uani 1 1 d .
H20A H 0.2518 0.2353 -0.2308 0.018 Uiso 1 1 calc R
C25 C 0.3895(2) -0.4066(2) -0.07324(18) 0.0162(6) Uani 1 1 d .
C6 C 0.2199(2) 0.4043(2) 0.11189(18) 0.0181(6) Uani 1 1 d .
H6A H 0.1882 0.4543 0.1418 0.022 Uiso 1 1 calc R
C21 C 0.0784(2) 0.5995(3) -0.0980(2) 0.0246(7) Uani 1 1 d .
H21A H 0.0331 0.6143 -0.1443 0.030 Uiso 1 1 calc R
H21B H 0.1295 0.6535 -0.0962 0.030 Uiso 1 1 calc R
H21C H 0.0488 0.6077 -0.0511 0.030 Uiso 1 1 calc R
C27 C 0.3235(2) -0.4188(3) -0.0152(2) 0.0266(7) Uani 1 1 d .
H27A H 0.2835 -0.3520 -0.0176 0.032 Uiso 1 1 calc R
H27B H 0.3581 -0.4258 0.0373 0.032 Uiso 1 1 calc R
H27C H 0.2855 -0.4864 -0.0275 0.032 Uiso 1 1 calc R
C14 C 0.0271(2) 0.0951(3) 0.08849(19) 0.0206(7) Uani 1 1 d .
H14C H 0.0787 0.0642 0.1246 0.025 Uiso 1 1 calc R
H14B H -0.0170 0.0346 0.0715 0.025 Uiso 1 1 calc R
H14A H -0.0038 0.1542 0.1149 0.025 Uiso 1 1 calc R
C22 C 0.4306(2) -0.1707(3) 0.15393(19) 0.0221(7) Uani 1 1 d .
C24 C 0.4490(3) -0.2644(3) 0.2117(2) 0.0360(9) Uani 1 1 d .
H24A H 0.5153 -0.2810 0.2205 0.043 Uiso 1 1 calc R
H24B H 0.4150 -0.3321 0.1914 0.043 Uiso 1 1 calc R
H24C H 0.4288 -0.2419 0.2610 0.043 Uiso 1 1 calc R
C26 C 0.4289(2) -0.5129(3) -0.1015(2) 0.0234(7) Uani 1 1 d .
H26A H 0.4826 -0.4946 -0.1272 0.028 Uiso 1 1 calc R
H26B H 0.3820 -0.5508 -0.1387 0.028 Uiso 1 1 calc R
H26C H 0.4480 -0.5632 -0.0571 0.028 Uiso 1 1 calc R

loop_
_atom_site_aniso_label
_atom_site_aniso_U_11
_atom_site_aniso_U_22
_atom_site_aniso_U_33
_atom_site_aniso_U_23
_atom_site_aniso_U_13
_atom_site_aniso_U_12
Pd1 0.00969(9) 0.00859(9) 0.01356(10) -0.00060(9) 0.00140(7) -0.00008(9)
P1 0.0094(3) 0.0093(3) 0.0134(4) 0.0001(3) 0.0020(3) 0.0002(2)
S1 0.0094(3) 0.0109(3) 0.0185(4) -0.0013(3) 0.0005(3) 0.0005(2)
Cl1 0.0215(3) 0.0107(3) 0.0241(4) -0.0044(3) -0.0042(3) 0.0033(3)
Na1 0.0122(5) 0.0144(5) 0.0206(6) -0.0003(5) 0.0005(5) 0.0012(4)
C13 0.0163(14) 0.0131(13) 0.0151(15) -0.0013(11) 0.0036(11) 0.0010(11)
O1 0.0118(9) 0.0116(9) 0.0226(11) -0.0010(9) -0.0014(8) 0.0000(8)
O4 0.0117(9) 0.0214(10) 0.0180(11) 0.0076(9) 0.0024(8) -0.0001(8)
O3 0.0099(9) 0.0188(10) 0.0280(13) -0.0032(9) -0.0034(9) 0.0009(8)
O5 0.0181(10) 0.0131(9) 0.0230(12) -0.0027(9) 0.0074(9) 0.0038(8)
O2 0.0142(10) 0.0196(10) 0.0211(12) 0.0005(9) 0.0064(9) 0.0008(8)
O6 0.0158(11) 0.0393(14) 0.0210(13) 0.0005(11) 0.0020(9) 0.0005(10)
O7 0.0210(11) 0.0150(10) 0.0236(12) 0.0006(9) 0.0020(9) -0.0020(9)
C4 0.0146(14) 0.0178(14) 0.0168(15) 0.0014(12) -0.0007(12) -0.0031(11)
C7 0.0137(13) 0.0147(13) 0.0193(16) 0.0006(11) 0.0061(12) -0.0008(11)
C2 0.0130(13) 0.0127(13) 0.0118(14) 0.0014(10) 0.0042(11) -0.0033(10)
C12 0.0133(13) 0.0173(14) 0.0199(16) -0.0016(12) -0.0003(12) 0.0027(11)
C15 0.0101(12) 0.0145(13) 0.0112(14) -0.0002(11) -0.0003(10) 0.0006(10)
C8 0.0076(12) 0.0119(12) 0.0171(15) -0.0027(11) 0.0020(10) 0.0017(10)
C3 0.0142(13) 0.0088(12) 0.0152(15) 0.0002(10) 0.0049(11) -0.0019(10)
C16 0.0103(12) 0.0131(14) 0.0171(15) -0.0018(10) 0.0015(11) -0.0007(10)
C5 0.0225(15) 0.0177(14) 0.0151(16) -0.0008(12) 0.0023(12) -0.0048(12)
C1 0.0167(13) 0.0148(13) 0.0171(15) -0.0005(12) 0.0000(11) -0.0006(12)
C18 0.0179(14) 0.0194(15) 0.0212(17) 0.0081(12) 0.0017(12) 0.0003(12)
C17 0.0145(13) 0.0124(14) 0.0233(16) 0.0039(11) 0.0002(12) 0.0011(10)
C10 0.0114(13) 0.0177(13) 0.0198(16) -0.0029(12) 0.0036(11) -0.0026(11)
C9 0.0123(13) 0.0118(12) 0.0162(15) -0.0022(11) 0.0010(11) -0.0013(10)
C11 0.0111(13) 0.0186(14) 0.0241(17) -0.0063(12) 0.0025(12) 0.0001(11)
C19 0.0182(14) 0.0192(14) 0.0156(15) 0.0012(12) 0.0049(12) -0.0022(12)
C23 0.0270(16) 0.0329(18) 0.0276(18) -0.0095(16) 0.0020(14) 0.0068(16)
C20 0.0154(13) 0.0107(13) 0.0185(16) -0.0013(11) 0.0015(12) 0.0006(11)
C25 0.0146(13) 0.0148(14) 0.0173(15) -0.0003(11) -0.0038(12) -0.0025(10)
C6 0.0221(15) 0.0169(14) 0.0174(16) -0.0018(11) 0.0094(12) -0.0016(11)
C21 0.0225(16) 0.0162(14) 0.035(2) -0.0055(13) 0.0033(15) 0.0069(12)
C27 0.0252(16) 0.0273(18) 0.0287(19) -0.0039(14) 0.0090(14) -0.0095(13)
C14 0.0236(16) 0.0220(15) 0.0163(16) 0.0043(12) 0.0036(13) -0.0030(12)
C22 0.0170(14) 0.0301(17) 0.0197(17) -0.0014(13) 0.0050(13) 0.0045(13)
C24 0.051(2) 0.034(2) 0.024(2) 0.0024(16) 0.0088(17) 0.0072(18)
C26 0.0238(16) 0.0146(14) 0.0311(19) -0.0039(13) 0.0018(14) -0.0031(12)

loop_
_atom_type_symbol
_atom_type_description
_atom_type_scat_dispersion_real
_atom_type_scat_dispersion_imag
_atom_type_scat_source
C C 0.0033 0.0016 'International Tables Vol C Tables 4.2.6.8 and 6.1.1.4'
H H 0.0000 0.0000 'International Tables Vol C Tables 4.2.6.8 and 6.1.1.4'
P P 0.1023 0.0942 'International Tables Vol C Tables 4.2.6.8 and 6.1.1.4'
S S 0.1246 0.1234 'International Tables Vol C Tables 4.2.6.8 and 6.1.1.4'
O O 0.0106 0.0060 'International Tables Vol C Tables 4.2.6.8 and 6.1.1.4'
Pd Pd -0.9988 1.0072 'International Tables Vol C Tables 4.2.6.8 and 6.1.1.4'
Na Na 0.0362 0.0249 'International Tables Vol C Tables 4.2.6.8 and 6.1.1.4'
Cl Cl 0.1484 0.1585 'International Tables Vol C Tables 4.2.6.8 and 6.1.1.4'

loop_
_geom_angle_atom_site_label_1
_geom_angle_atom_site_label_2
_geom_angle_atom_site_label_3
_geom_angle
_geom_angle_site_symmetry_1
_geom_angle_site_symmetry_3
C1 Pd1 O1 176.51(10) . .
C1 Pd1 P1 87.11(9) . .
O1 Pd1 P1 95.05(6) . .
C1 Pd1 Cl1 91.92(9) . .
O1 Pd1 Cl1 86.20(6) . .
P1 Pd1 Cl1 174.21(3) . .
C1 Pd1 Na1 139.40(9) . .
O1 Pd1 Na1 38.46(6) . .
P1 Pd1 Na1 133.48(3) . .
Cl1 Pd1 Na1 47.84(3) . .
C8 P1 C15 105.57(13) . .
C8 P1 C2 106.59(13) . .
C15 P1 C2 104.19(13) . .
C8 P1 Pd1 111.33(9) . .
C15 P1 Pd1 115.65(10) . .
C2 P1 Pd1 112.77(9) . .
O2 S1 O3 115.50(13) . .
O2 S1 O1 112.85(13) . .
O3 S1 O1 109.26(12) . .
O2 S1 C3 106.50(13) . .
O3 S1 C3 106.61(13) . .
O1 S1 C3 105.39(12) . .
Pd1 Cl1 Na1 92.07(3) . .
O3 Na1 O6 90.54(9) 3_655 .
O3 Na1 O1 113.52(8) 3_655 .
O6 Na1 O1 99.27(9) . .
O3 Na1 O7 78.44(8) 3_655 .
O6 Na1 O7 99.88(9) . .
O1 Na1 O7 157.27(9) . .
O3 Na1 Cl1 143.90(8) 3_655 .
O6 Na1 Cl1 123.90(7) . .
O1 Na1 Cl1 74.56(6) . .
O7 Na1 Cl1 84.61(6) . .
O3 Na1 Pd1 136.29(7) 3_655 .
O6 Na1 Pd1 117.51(7) . .
O1 Na1 Pd1 34.55(5) . .
O7 Na1 Pd1 123.72(7) . .
Cl1 Na1 Pd1 40.09(2) . .
C8 C13 C12 121.3(3) . .
S1 O1 Pd1 115.15(12) . .
S1 O1 Na1 123.57(11) . .
Pd1 O1 Na1 106.99(9) . .
C9 O4 C14 117.5(2) . .
S1 O3 Na1 146.89(15) . 3_655
C16 O5 C21 117.9(2) . .
C22 O6 Na1 140.0(2) . .
C25 O7 Na1 127.3(2) . .
C5 C4 C3 120.3(3) . .
C6 C7 C2 121.5(3) . .
C7 C2 C3 118.1(3) . .
C7 C2 P1 119.6(2) . .
C3 C2 P1 122.2(2) . .
C11 C12 C13 119.0(3) . .
C16 C15 C20 118.7(3) . .
C16 C15 P1 123.8(2) . .
C20 C15 P1 117.5(2) . .
C13 C8 C9 118.5(3) . .
C13 C8 P1 121.4(2) . .
C9 C8 P1 119.3(2) . .
C4 C3 C2 120.3(3) . .
C4 C3 S1 116.9(2) . .
C2 C3 S1 122.8(2) . .
O5 C16 C17 123.8(2) . .
O5 C16 C15 115.1(2) . .
C17 C16 C15 121.1(3) . .
C6 C5 C4 119.8(3) . .
C17 C18 C19 120.7(3) . .
C16 C17 C18 119.4(3) . .
C11 C10 C9 118.9(3) . .
O4 C9 C10 123.4(3) . .
O4 C9 C8 115.7(2) . .
C10 C9 C8 120.9(3) . .
C12 C11 C10 121.4(3) . .
C20 C19 C18 120.0(3) . .
C19 C20 C15 120.2(3) . .
O7 C25 C26 121.8(3) . .
O7 C25 C27 121.2(3) . .
C26 C25 C27 117.0(3) . .
C5 C6 C7 119.8(3) . .
O6 C22 C24 121.8(3) . .
O6 C22 C23 121.0(3) . .
C24 C22 C23 117.2(3) . .

loop_
_geom_bond_atom_site_label_1
_geom_bond_atom_site_label_2
_geom_bond_distance
_geom_bond_site_symmetry_2
Pd1 C1 2.025(3) .
Pd1 O1 2.190(2) .
Pd1 P1 2.2191(7) .
Pd1 Cl1 2.3804(7) .
Pd1 Na1 3.6940(11) .
P1 C8 1.818(3) .
P1 C15 1.828(3) .
P1 C2 1.842(3) .
S1 O2 1.444(2) .
S1 O3 1.446(2) .
S1 O1 1.490(2) .
S1 C3 1.784(3) .
Cl1 Na1 2.7400(14) .
Na1 O3 2.296(2) 3_655
Na1 O6 2.343(3) .
Na1 O1 2.402(2) .
Na1 O7 2.419(2) .
C13 C8 1.389(4) .
C13 C12 1.398(4) .
O4 C9 1.362(3) .
O4 C14 1.432(4) .
O3 Na1 2.295(2) 3_655
O5 C16 1.361(3) .
O5 C21 1.439(4) .
O6 C22 1.213(4) .
O7 C25 1.212(4) .
C4 C5 1.392(4) .
C4 C3 1.393(4) .
C7 C6 1.387(4) .
C7 C2 1.393(4) .
C2 C3 1.408(4) .
C12 C11 1.380(4) .
C15 C16 1.404(4) .
C15 C20 1.407(4) .
C8 C9 1.402(4) .
C16 C17 1.388(4) .
C5 C6 1.387(4) .
C18 C17 1.388(4) .
C18 C19 1.392(4) .
C10 C11 1.388(4) .
C10 C9 1.399(4) .
C19 C20 1.390(4) .
C23 C22 1.507(5) .
C25 C26 1.495(4) .
C25 C27 1.497(4) .
C22 C24 1.492(5) .

loop_
_geom_torsion_atom_site_label_1
_geom_torsion_atom_site_label_2
_geom_torsion_atom_site_label_3
_geom_torsion_atom_site_label_4
_geom_torsion
_geom_torsion_site_symmetry_1
_geom_torsion_site_symmetry_4
C1 Pd1 P1 C8 49.12(13) . .
O1 Pd1 P1 C8 -133.63(12) . .
Cl1 Pd1 P1 C8 -31.4(3) . .
Na1 Pd1 P1 C8 -131.88(11) . .
C1 Pd1 P1 C15 -71.36(13) . .
O1 Pd1 P1 C15 105.90(11) . .
Cl1 Pd1 P1 C15 -151.9(3) . .
Na1 Pd1 P1 C15 107.65(10) . .
C1 Pd1 P1 C2 168.88(13) . .
O1 Pd1 P1 C2 -13.87(11) . .
Cl1 Pd1 P1 C2 88.3(3) . .
Na1 Pd1 P1 C2 -12.12(11) . .
C1 Pd1 Cl1 Na1 174.00(9) . .
O1 Pd1 Cl1 Na1 -3.05(6) . .
P1 Pd1 Cl1 Na1 -105.7(3) . .
Pd1 Cl1 Na1 O3 -106.02(12) . 3_655
Pd1 Cl1 Na1 O6 93.77(9) . .
Pd1 Cl1 Na1 O1 2.88(6) . .
Pd1 Cl1 Na1 O7 -167.93(6) . .
C1 Pd1 Na1 O3 115.73(16) . 3_655
O1 Pd1 Na1 O3 -59.94(13) . 3_655
P1 Pd1 Na1 O3 -62.74(11) . 3_655
Cl1 Pd1 Na1 O3 124.96(11) . 3_655
C1 Pd1 Na1 O6 -120.20(15) . .
O1 Pd1 Na1 O6 64.13(12) . .
P1 Pd1 Na1 O6 61.33(9) . .
Cl1 Pd1 Na1 O6 -110.97(9) . .
C1 Pd1 Na1 O1 175.67(16) . .
P1 Pd1 Na1 O1 -2.80(10) . .
Cl1 Pd1 Na1 O1 -175.10(10) . .
C1 Pd1 Na1 O7 5.26(16) . .
O1 Pd1 Na1 O7 -170.41(13) . .
P1 Pd1 Na1 O7 -173.21(7) . .
Cl1 Pd1 Na1 O7 14.49(7) . .
C1 Pd1 Na1 Cl1 -9.23(14) . .
O1 Pd1 Na1 Cl1 175.10(10) . .
P1 Pd1 Na1 Cl1 172.30(4) . .
O2 S1 O1 Pd1 -40.30(16) . .
O3 S1 O1 Pd1 -170.24(12) . .
C3 S1 O1 Pd1 75.53(15) . .
O2 S1 O1 Na1 94.06(15) . .
O3 S1 O1 Na1 -35.89(18) . .
C3 S1 O1 Na1 -150.12(14) . .
C1 Pd1 O1 S1 87.5(17) . .
P1 Pd1 O1 S1 -40.58(12) . .
Cl1 Pd1 O1 S1 145.10(12) . .
Na1 Pd1 O1 S1 141.46(18) . .
C1 Pd1 O1 Na1 -53.9(17) . .
P1 Pd1 O1 Na1 177.96(7) . .
Cl1 Pd1 O1 Na1 3.64(7) . .
O3 Na1 O1 S1 1.88(18) 3_655 .
O6 Na1 O1 S1 96.56(15) . .
O7 Na1 O1 S1 -116.4(2) . .
Cl1 Na1 O1 S1 -140.67(15) . .
Pd1 Na1 O1 S1 -137.4(2) . .
O3 Na1 O1 Pd1 139.29(9) 3_655 .
O6 Na1 O1 Pd1 -126.04(9) . .
O7 Na1 O1 Pd1 21.0(3) . .
Cl1 Na1 O1 Pd1 -3.27(7) . .
O2 S1 O3 Na1 -7.4(3) . 3_655
O1 S1 O3 Na1 121.1(2) . 3_655
C3 S1 O3 Na1 -125.4(2) . 3_655
O3 Na1 O6 C22 34.2(4) 3_655 .
O1 Na1 O6 C22 -79.7(4) . .
O7 Na1 O6 C22 112.6(3) . .
Cl1 Na1 O6 C22 -157.3(3) . .
Pd1 Na1 O6 C22 -110.9(3) . .
O3 Na1 O7 C25 118.1(3) 3_655 .
O6 Na1 O7 C25 29.6(3) . .
O1 Na1 O7 C25 -117.4(3) . .
Cl1 Na1 O7 C25 -94.0(2) . .
Pd1 Na1 O7 C25 -103.3(2) . .
C6 C7 C2 C3 3.3(4) . .
C6 C7 C2 P1 -176.2(2) . .
C8 P1 C2 C7 -22.5(3) . .
C15 P1 C2 C7 88.9(2) . .
Pd1 P1 C2 C7 -144.9(2) . .
C8 P1 C2 C3 158.1(2) . .
C15 P1 C2 C3 -90.6(2) . .
Pd1 P1 C2 C3 35.6(3) . .
C8 C13 C12 C11 -0.5(4) . .
C8 P1 C15 C16 52.7(3) . .
C2 P1 C15 C16 -59.4(3) . .
Pd1 P1 C15 C16 176.3(2) . .
C8 P1 C15 C20 -130.6(2) . .
C2 P1 C15 C20 117.3(2) . .
Pd1 P1 C15 C20 -7.1(3) . .
C12 C13 C8 C9 1.8(4) . .
C12 C13 C8 P1 171.1(2) . .
C15 P1 C8 C13 22.2(3) . .
C2 P1 C8 C13 132.6(2) . .
Pd1 P1 C8 C13 -104.0(2) . .
C15 P1 C8 C9 -168.5(2) . .
C2 P1 C8 C9 -58.1(3) . .
Pd1 P1 C8 C9 65.3(2) . .
C5 C4 C3 C2 1.2(4) . .
C5 C4 C3 S1 -178.6(2) . .
C7 C2 C3 C4 -3.3(4) . .
P1 C2 C3 C4 176.1(2) . .
C7 C2 C3 S1 176.5(2) . .
P1 C2 C3 S1 -4.1(3) . .
O2 S1 C3 C4 -116.0(2) . .
O3 S1 C3 C4 7.9(3) . .
O1 S1 C3 C4 123.9(2) . .
O2 S1 C3 C2 64.2(3) . .
O3 S1 C3 C2 -171.9(2) . .
O1 S1 C3 C2 -55.9(3) . .
C21 O5 C16 C17 6.2(4) . .
C21 O5 C16 C15 -173.4(3) . .
C20 C15 C16 O5 -179.0(2) . .
P1 C15 C16 O5 -2.3(4) . .
C20 C15 C16 C17 1.5(4) . .
P1 C15 C16 C17 178.1(2) . .
C3 C4 C5 C6 1.1(4) . .
O5 C16 C17 C18 179.4(3) . .
C15 C16 C17 C18 -1.0(4) . .
C19 C18 C17 C16 0.6(4) . .
C14 O4 C9 C10 -8.4(4) . .
C14 O4 C9 C8 172.3(2) . .
C11 C10 C9 O4 -178.2(3) . .
C11 C10 C9 C8 1.0(4) . .
C13 C8 C9 O4 177.3(2) . .
P1 C8 C9 O4 7.7(3) . .
C13 C8 C9 C10 -2.0(4) . .
P1 C8 C9 C10 -171.6(2) . .
C13 C12 C11 C10 -0.5(4) . .
C9 C10 C11 C12 0.3(4) . .
C17 C18 C19 C20 -0.6(5) . .
C18 C19 C20 C15 1.1(4) . .
C16 C15 C20 C19 -1.5(4) . .
P1 C15 C20 C19 -178.3(2) . .
Na1 O7 C25 C26 -166.4(2) . .
Na1 O7 C25 C27 13.3(4) . .
C4 C5 C6 C7 -1.1(4) . .
C2 C7 C6 C5 -1.1(4) . .
Na1 O6 C22 C24 -139.8(3) . .
Na1 O6 C22 C23 40.2(5) . .
